data_7113173
loop_
_publ_author_name
'Forgan, Ross S.'
'Wood, Peter A.'
'Campbell, John'
'Henderson, David K.'
'McAllister, Fiona E.'
'Parsons, Simon'
'Pidcock, Elna'
'Swart, Ronald M.'
'Tasker, Peter A.'

_publ_section_title
;
 Supramolecular chemistry in metal recovery; H-bond buttressing to tune
 extractant strength
;
_journal_coden_ASTM CHCOFS
_journal_issue 46
_journal_name_full
;
 Chemical Communications (Cambridge, United Kingdom)
;
_journal_page_first 4940
_journal_page_last 4942
_journal_paper_doi 10.1039/b712278k
_journal_year 2007
_chemical_compound_source 'R. Forgan'
_chemical_formula_moiety 'C11 H15 N1 O2'
_chemical_formula_sum 'C11 H15 N O2'
_chemical_formula_weight 193.25
_chemical_name_common 3-tButylsalicylaldoxime
_chemical_name_systematic 3-tButylsalicylaldoxime
_space_group_IT_number 2
_symmetry_cell_setting triclinic
_symmetry_space_group_name_Hall '-P 1'
_symmetry_space_group_name_H-M 'P -1'
_atom_sites_solution_hydrogens geom
_atom_sites_solution_primary direct
_audit_creation_date 07-01-16
_audit_creation_method CRYSTALS_ver_12.84
_audit_update_record
;
2007-08-03 # Formatted by publCIF
;
_cell_angle_alpha 68.762(3)
_cell_angle_beta 76.739(3)
_cell_angle_gamma 79.733(3)
_cell_formula_units_Z 4
_cell_length_a 6.6132(3)
_cell_length_b 13.1087(6)
_cell_length_c 13.6382(6)
_cell_measurement_reflns_used 3946
_cell_measurement_temperature 298
_cell_measurement_theta_max 23
_cell_measurement_theta_min 3
_cell_volume 1066.71(9)
_computing_cell_refinement 'SAINT (Siemens ,1995)'
_computing_data_collection 'SMART (Siemens, 1993)'
_computing_data_reduction 'SAINT (Siemens ,1995)'
_computing_molecular_graphics 'CAMERON (Watkin et al., 1996)'
_computing_publication_material 'CRYSTALS (Betteridge et al., 2003)'
_computing_structure_refinement 'CRYSTALS (Betteridge et al., 2003)'
_computing_structure_solution 'SIR92 (Altomare et al., 1994)'
_diffrn_ambient_temperature 298
_diffrn_measured_fraction_theta_full 0.998
_diffrn_measured_fraction_theta_max 0.998
_diffrn_measurement_device_type 'Bruker SMART Apex CCD'
_diffrn_measurement_method '\f & \w scans'
_diffrn_radiation_monochromator graphite
_diffrn_radiation_type 'Mo K\a'
_diffrn_radiation_wavelength 0.71073
_diffrn_reflns_av_R_equivalents 0.050
_diffrn_reflns_limit_h_max 8
_diffrn_reflns_limit_h_min -8
_diffrn_reflns_limit_k_max 16
_diffrn_reflns_limit_k_min -16
_diffrn_reflns_limit_l_max 17
_diffrn_reflns_limit_l_min -17
_diffrn_reflns_number 23029
_diffrn_reflns_theta_full 26.370
_diffrn_reflns_theta_max 26.370
_diffrn_reflns_theta_min 1.628
_diffrn_standards_number 0
_exptl_absorpt_coefficient_mu 0.083
_exptl_absorpt_correction_T_max 0.99
_exptl_absorpt_correction_T_min 0.79
_exptl_absorpt_correction_type multi-scan
_exptl_absorpt_process_details 'SADABS version 2004/1'
_exptl_crystal_colour colourless
_exptl_crystal_density_diffrn 1.203
_exptl_crystal_description block
_exptl_crystal_F_000 416
_exptl_crystal_recrystallization_method 'Recrystallisation by evaporation of hexane/chloroform solution'
_exptl_crystal_size_max 0.45
_exptl_crystal_size_mid 0.25
_exptl_crystal_size_min 0.18
_refine_diff_density_max 0.17
_refine_diff_density_min -0.15
_refine_ls_extinction_method None
_refine_ls_goodness_of_fit_ref 0.8468
_refine_ls_hydrogen_treatment mixed
_refine_ls_matrix_type full
_refine_ls_number_parameters 265
_refine_ls_number_reflns 4351
_refine_ls_number_restraints 4
_refine_ls_R_factor_all 0.1206
_refine_ls_R_factor_gt 0.0535
_refine_ls_shift/su_max 0.000129
_refine_ls_structure_factor_coef Fsqd
_refine_ls_weighting_details
;
Method, part 1, Chebychev polynomial, (Watkin, 1994, Prince, 1982)
[weight] = 1.0/[A~0~*T~0~(x)+A~1~*T~1~(x) ... +A~n-1~]*T~n-1~(x)]
where A~i~ are the Chebychev coefficients listed below and x= Fcalc/Fmax
Method = Robust Weighting (Prince, 1982)
W = [weight] * [1-(deltaF/6*sigmaF)^2^]^2^
A~i~ are:
49.8 79.1 46.6 17.4 3.09
;
_refine_ls_weighting_scheme calc
_refine_ls_wR_factor_all 0.1344
_refine_ls_wR_factor_gt 0.1093
_refine_ls_wR_factor_ref 0.1344
_reflns_limit_h_max 8
_reflns_limit_h_min -7
_reflns_limit_k_max 16
_reflns_limit_k_min -14
_reflns_limit_l_max 17
_reflns_limit_l_min 0
_reflns_number_gt 2393
_reflns_number_total 4351
_reflns_threshold_expression I>2.0\s(I)
_oxford_diffrn_Wilson_B_factor 0.00
_oxford_diffrn_Wilson_scale 0.00
_oxford_refine_ls_scale 0.848(3)
_cod_duplicate_entry 7102314
_cod_data_source_file b712278k.txt
_cod_data_source_block L3H
_cod_depositor_comments
;
The following automatic conversions were performed:

'_symmetry_cell_setting' value 'Triclinic' changed to 'triclinic'
according to
/usr/data/users/saulius/automatic-downloads/retrospective/RSC/lib/dictionaries/cif_core.dic
dictionary named 'cif_core.dic' version 2.4.2 from 2011-04-26.

Automatic conversion script
Id: cif_fix_values 2281 2013-09-26 08:29:07Z andrius 
;
_cod_original_formula_sum 'C11 H15 N1 O2'
_cod_database_code 7113173

loop_
_symmetry_equiv_pos_as_xyz
x,y,z
-x,-y,-z

loop_
_atom_site_label
_atom_site_type_symbol
_atom_site_fract_x
_atom_site_fract_y
_atom_site_fract_z
_atom_site_U_iso_or_equiv
_atom_site_occupancy
_atom_site_adp_type
_atom_site_refinement_flags_posn
O11 O 0.9449(3) 0.10056(16) -0.20317(13) 0.0634 1.0000 Uani D
N21 N 0.8262(3) 0.09160(16) -0.10161(14) 0.0482 1.0000 Uani .
C31 C 0.6417(4) 0.13697(19) -0.10563(18) 0.0463 1.0000 Uani .
C41 C 0.4914(4) 0.14192(18) -0.01058(17) 0.0418 1.0000 Uani .
C51 C 0.5413(4) 0.09676(18) 0.09266(17) 0.0411 1.0000 Uani .
O51 O 0.7349(3) 0.04363(15) 0.10460(13) 0.0528 1.0000 Uani D
C61 C 0.3968(4) 0.10661(18) 0.18236(18) 0.0436 1.0000 Uani .
C611 C 0.4507(4) 0.0595(2) 0.29553(18) 0.0508 1.0000 Uani .
C621 C 0.4983(5) -0.0654(2) 0.3287(2) 0.0636 1.0000 Uani .
C631 C 0.6384(5) 0.1113(3) 0.2982(2) 0.0711 1.0000 Uani .
C641 C 0.2685(5) 0.0854(3) 0.3781(2) 0.0865 1.0000 Uani .
C71 C 0.2015(4) 0.1603(2) 0.1645(2) 0.0539 1.0000 Uani .
C81 C 0.1483(4) 0.2033(2) 0.0636(2) 0.0580 1.0000 Uani .
C91 C 0.2922(4) 0.1947(2) -0.0227(2) 0.0528 1.0000 Uani .
O12 O 0.3935(3) 0.35526(17) 0.69217(14) 0.0692 1.0000 Uani D
N22 N 0.3353(3) 0.38425(17) 0.59240(14) 0.0506 1.0000 Uani .
C32 C 0.1858(4) 0.33375(19) 0.59647(17) 0.0465 1.0000 Uani .
C42 C 0.1000(4) 0.34935(18) 0.50195(17) 0.0416 1.0000 Uani .
C52 C 0.1856(3) 0.41574(18) 0.39947(17) 0.0389 1.0000 Uani .
O52 O 0.3523(3) 0.46995(14) 0.38685(12) 0.0537 1.0000 Uani D
C62 C 0.1057(3) 0.42575(18) 0.30902(17) 0.0405 1.0000 Uani .
C612 C 0.2056(4) 0.4930(2) 0.19534(17) 0.0472 1.0000 Uani .
C622 C 0.1907(5) 0.6143(2) 0.1837(2) 0.0637 1.0000 Uani .
C632 C 0.4321(5) 0.4471(3) 0.1702(2) 0.0755 1.0000 Uani .
C642 C 0.0928(5) 0.4885(2) 0.1108(2) 0.0665 1.0000 Uani .
C72 C -0.0681(4) 0.3711(2) 0.3282(2) 0.0543 1.0000 Uani .
C82 C -0.1579(4) 0.3076(2) 0.4287(2) 0.0604 1.0000 Uani .
C92 C -0.0732(4) 0.2959(2) 0.5149(2) 0.0549 1.0000 Uani .
H11 H 1.060(5) 0.058(3) -0.192(3) 0.0861 1.0000 Uiso D
H31 H 0.5979 0.1673 -0.1709 0.0549 1.0000 Uiso R
H51 H 0.806(4) 0.046(2) 0.042(2) 0.0747 1.0000 Uiso D
H6211 H 0.5365 -0.0903 0.3967 0.0919 1.0000 Uiso R
H6212 H 0.3728 -0.0970 0.3337 0.0918 1.0000 Uiso R
H6213 H 0.6108 -0.0875 0.2792 0.0915 1.0000 Uiso R
H6311 H 0.6663 0.0823 0.3697 0.1105 1.0000 Uiso R
H6312 H 0.6020 0.1892 0.2832 0.1108 1.0000 Uiso R
H6313 H 0.7615 0.0984 0.2488 0.1111 1.0000 Uiso R
H6411 H 0.3072 0.0550 0.4471 0.1239 1.0000 Uiso R
H6412 H 0.1480 0.0506 0.3809 0.1242 1.0000 Uiso R
H6413 H 0.2345 0.1632 0.3611 0.1248 1.0000 Uiso R
H71 H 0.1023 0.1672 0.2227 0.0637 1.0000 Uiso R
H81 H 0.0135 0.2381 0.0557 0.0686 1.0000 Uiso R
H91 H 0.2604 0.2237 -0.0906 0.0622 1.0000 Uiso R
H12 H 0.485(5) 0.400(3) 0.677(3) 0.1038 1.0000 Uiso D
H32 H 0.1257 0.2844 0.6619 0.0522 1.0000 Uiso R
H52 H 0.386(5) 0.457(2) 0.447(2) 0.0814 1.0000 Uiso D
H6221 H 0.2640 0.6533 0.1142 0.0967 1.0000 Uiso R
H6222 H 0.0444 0.6441 0.1892 0.0966 1.0000 Uiso R
H6223 H 0.2507 0.6240 0.2374 0.0962 1.0000 Uiso R
H6321 H 0.4949 0.4926 0.1010 0.1060 1.0000 Uiso R
H6322 H 0.4402 0.3731 0.1691 0.1066 1.0000 Uiso R
H6323 H 0.5083 0.4464 0.2220 0.1063 1.0000 Uiso R
H6421 H 0.1602 0.5332 0.0413 0.1045 1.0000 Uiso R
H6422 H -0.0542 0.5162 0.1234 0.1038 1.0000 Uiso R
H6423 H 0.1001 0.4133 0.1124 0.1040 1.0000 Uiso R
H72 H -0.1236 0.3759 0.2694 0.0671 1.0000 Uiso R
H82 H -0.2756 0.2742 0.4381 0.0747 1.0000 Uiso R
H92 H -0.1275 0.2517 0.5829 0.0656 1.0000 Uiso R

loop_
_atom_site_aniso_label
_atom_site_aniso_U_11
_atom_site_aniso_U_22
_atom_site_aniso_U_33
_atom_site_aniso_U_23
_atom_site_aniso_U_13
_atom_site_aniso_U_12
O11 0.0661(12) 0.0697(13) 0.0367(9) -0.0051(8) -0.0023(8) 0.0010(10)
N21 0.0574(13) 0.0472(11) 0.0318(10) -0.0033(8) -0.0057(9) -0.0095(10)
C31 0.0591(16) 0.0414(13) 0.0367(12) -0.0021(10) -0.0184(11) -0.0116(12)
C41 0.0507(14) 0.0349(11) 0.0389(12) -0.0062(9) -0.0109(10) -0.0112(10)
C51 0.0451(13) 0.0378(12) 0.0407(12) -0.0085(9) -0.0129(10) -0.0084(10)
O51 0.0467(10) 0.0665(11) 0.0377(9) -0.0111(8) -0.0109(7) 0.0037(8)
C61 0.0481(14) 0.0418(13) 0.0422(13) -0.0119(10) -0.0113(11) -0.0083(11)
C611 0.0567(15) 0.0558(15) 0.0376(13) -0.0139(11) -0.0085(11) -0.0040(12)
C621 0.080(2) 0.0601(17) 0.0437(14) -0.0060(12) -0.0125(13) -0.0115(14)
C631 0.093(2) 0.0736(19) 0.0553(16) -0.0182(14) -0.0307(16) -0.0155(17)
C641 0.089(2) 0.118(3) 0.0425(16) -0.0285(16) -0.0100(15) 0.016(2)
C71 0.0478(15) 0.0599(16) 0.0521(15) -0.0179(12) -0.0081(12) -0.0037(12)
C81 0.0476(15) 0.0603(17) 0.0638(17) -0.0161(13) -0.0200(13) 0.0032(12)
C91 0.0598(17) 0.0521(15) 0.0460(14) -0.0071(11) -0.0234(12) -0.0065(12)
O12 0.0902(15) 0.0802(14) 0.0371(9) 0.0028(9) -0.0278(9) -0.0356(11)
N22 0.0617(13) 0.0556(12) 0.0322(10) -0.0024(9) -0.0159(9) -0.0170(10)
C32 0.0565(15) 0.0450(13) 0.0318(11) -0.0056(10) -0.0021(10) -0.0128(11)
C42 0.0443(13) 0.0421(12) 0.0393(12) -0.0140(10) -0.0078(10) -0.0057(10)
C52 0.0385(12) 0.0401(12) 0.0413(12) -0.0148(10) -0.0108(10) -0.0045(10)
O52 0.0602(11) 0.0682(12) 0.0347(8) -0.0040(8) -0.0171(8) -0.0290(9)
C62 0.0433(13) 0.0416(12) 0.0410(12) -0.0168(10) -0.0139(10) -0.0009(10)
C612 0.0556(15) 0.0539(14) 0.0364(12) -0.0147(10) -0.0180(11) -0.0049(11)
C622 0.095(2) 0.0521(16) 0.0474(15) -0.0088(12) -0.0262(14) -0.0175(15)
C632 0.0642(19) 0.106(2) 0.0437(15) -0.0167(15) -0.0065(13) 0.0008(17)
C642 0.085(2) 0.0743(19) 0.0505(15) -0.0206(14) -0.0297(14) -0.0110(16)
C72 0.0523(15) 0.0625(17) 0.0572(16) -0.0241(13) -0.0213(12) -0.0053(13)
C82 0.0496(15) 0.0706(18) 0.0674(18) -0.0230(15) -0.0106(13) -0.0230(13)
C92 0.0543(16) 0.0597(16) 0.0498(14) -0.0147(12) -0.0032(12) -0.0197(13)

loop_
_atom_type_symbol
_atom_type_scat_dispersion_real
_atom_type_scat_dispersion_imag
_atom_type_scat_Cromer_Mann_a1
_atom_type_scat_Cromer_Mann_b1
_atom_type_scat_Cromer_Mann_a2
_atom_type_scat_Cromer_Mann_b2
_atom_type_scat_Cromer_Mann_a3
_atom_type_scat_Cromer_Mann_b3
_atom_type_scat_Cromer_Mann_a4
_atom_type_scat_Cromer_Mann_b4
_atom_type_scat_Cromer_Mann_c
_atom_type_scat_source
C 0.0033 0.0016 2.3100 20.8439 1.0200 10.2075 1.5886 0.5687 0.8650 51.6512 0.2156 'International Tables Vol C 4.2.6.8 and 6.1.1.4'
H 0.0000 0.0000 0.4930 10.5109 0.3229 26.1257 0.1402 3.1424 0.0408 57.7998 0.0030 'International Tables Vol C 4.2.6.8 and 6.1.1.4'
N 0.0061 0.0033 12.2126 0.0057 3.1322 9.8933 2.0125 28.9975 1.1663 0.5826 -11.5290 'International Tables Vol C 4.2.6.8 and 6.1.1.4'
O 0.0106 0.0060 3.0485 13.2771 2.2868 5.7011 1.5463 0.3239 0.8670 32.9089 0.2508 'International Tables Vol C 4.2.6.8 and 6.1.1.4'

loop_
_geom_angle_atom_site_label_1
_geom_angle_atom_site_label_2
_geom_angle_atom_site_label_3
_geom_angle
_geom_angle_publ_flag
N21 O11 H11 106(2) no
O11 N21 C31 112.50(19) yes
N21 C31 C41 122.5(2) yes
N21 C31 H31 119.5 no
C41 C31 H31 118.0 no
C31 C41 C51 122.5(2) yes
C31 C41 C91 118.6(2) yes
C51 C41 C91 119.0(2) yes
C41 C51 O51 118.9(2) yes
C41 C51 C61 121.4(2) yes
O51 C51 C61 119.74(19) yes
C51 O51 H51 108.6(20) no
C51 C61 C611 121.9(2) yes
C51 C61 C71 116.6(2) yes
C611 C61 C71 121.4(2) yes
C61 C611 C621 110.3(2) yes
C61 C611 C631 109.8(2) yes
C621 C611 C631 110.2(2) yes
C61 C611 C641 111.3(2) yes
C621 C611 C641 107.7(2) yes
C631 C611 C641 107.4(2) yes
C611 C621 H6211 107.4 no
C611 C621 H6212 108.8 no
H6211 C621 H6212 109.2 no
C611 C621 H6213 112.1 no
H6211 C621 H6213 109.2 no
H6212 C621 H6213 110.1 no
C611 C631 H6311 108.2 no
C611 C631 H6312 109.3 no
H6311 C631 H6312 106.2 no
C611 C631 H6313 113.1 no
H6311 C631 H6313 110.1 no
H6312 C631 H6313 109.8 no
C611 C641 H6411 109.0 no
C611 C641 H6412 109.6 no
H6411 C641 H6412 107.6 no
C611 C641 H6413 110.7 no
H6411 C641 H6413 109.2 no
H6412 C641 H6413 110.6 no
C61 C71 C81 122.8(2) yes
C61 C71 H71 118.3 no
C81 C71 H71 118.9 no
C71 C81 C91 119.7(2) yes
C71 C81 H81 119.6 no
C91 C81 H81 120.7 no
C41 C91 C81 120.6(2) yes
C41 C91 H91 118.5 no
C81 C91 H91 121.0 no
N22 O12 H12 101(2) no
O12 N22 C32 112.25(18) yes
N22 C32 C42 122.2(2) yes
N22 C32 H32 120.1 no
C42 C32 H32 117.7 no
C32 C42 C52 122.4(2) yes
C32 C42 C92 118.4(2) yes
C52 C42 C92 119.2(2) yes
C42 C52 O52 119.39(18) yes
C42 C52 C62 121.4(2) yes
O52 C52 C62 119.24(19) yes
C52 O52 H52 110(2) no
C52 C62 C612 122.0(2) yes
C52 C62 C72 116.1(2) yes
C612 C62 C72 121.9(2) yes
C62 C612 C622 110.52(19) yes
C62 C612 C632 109.9(2) yes
C622 C612 C632 110.8(2) yes
C62 C612 C642 111.8(2) yes
C622 C612 C642 106.2(2) yes
C632 C612 C642 107.5(2) yes
C612 C622 H6221 108.8 no
C612 C622 H6222 108.7 no
H6221 C622 H6222 108.6 no
C612 C622 H6223 111.5 no
H6221 C622 H6223 109.1 no
H6222 C622 H6223 110.1 no
C612 C632 H6321 109.0 no
C612 C632 H6322 110.6 no
H6321 C632 H6322 108.4 no
C612 C632 H6323 110.7 no
H6321 C632 H6323 108.9 no
H6322 C632 H6323 109.2 no
C612 C642 H6421 108.2 no
C612 C642 H6422 111.2 no
H6421 C642 H6422 109.6 no
C612 C642 H6423 110.5 no
H6421 C642 H6423 109.6 no
H6422 C642 H6423 107.7 no
C62 C72 C82 123.3(2) yes
C62 C72 H72 117.9 no
C82 C72 H72 118.8 no
C72 C82 C92 119.5(2) yes
C72 C82 H82 120.5 no
C92 C82 H82 120.0 no
C42 C92 C82 120.4(2) yes
C42 C92 H92 118.4 no
C82 C92 H92 121.2 no

loop_
_geom_bond_atom_site_label_1
_geom_bond_atom_site_label_2
_geom_bond_distance
_geom_bond_publ_flag
O11 N21 1.402(3) yes
O11 H11 0.87(3) no
N21 C31 1.263(3) yes
C31 C41 1.456(3) yes
C31 H31 0.925 no
C41 C51 1.408(3) yes
C41 C91 1.390(3) yes
C51 O51 1.359(3) yes
C51 C61 1.400(3) yes
O51 H51 0.86(3) no
C61 C611 1.541(3) yes
C61 C71 1.385(3) yes
C611 C621 1.526(4) yes
C611 C631 1.531(4) yes
C611 C641 1.531(4) yes
C621 H6211 0.943 no
C621 H6212 0.970 no
C621 H6213 0.964 no
C631 H6311 0.959 no
C631 H6312 0.962 no
C631 H6313 0.963 no
C641 H6411 0.956 no
C641 H6412 0.973 no
C641 H6413 0.957 no
C71 C81 1.387(4) yes
C71 H71 0.928 no
C81 C91 1.360(4) yes
C81 H81 0.937 no
C91 H91 0.923 no
O12 N22 1.399(2) yes
O12 H12 0.86(3) no
N22 C32 1.265(3) yes
C32 C42 1.459(3) yes
C32 H32 0.940 no
C42 C52 1.401(3) yes
C42 C92 1.392(3) yes
C52 O52 1.362(3) yes
C52 C62 1.405(3) yes
O52 H52 0.85(3) no
C62 C612 1.538(3) yes
C62 C72 1.387(3) yes
C612 C622 1.527(4) yes
C612 C632 1.522(4) yes
C612 C642 1.533(3) yes
C622 H6221 0.959 no
C622 H6222 0.973 no
C622 H6223 0.965 no
C632 H6321 0.959 no
C632 H6322 0.967 no
C632 H6323 0.954 no
C642 H6421 0.968 no
C642 H6422 0.974 no
C642 H6423 0.971 no
C72 C82 1.379(4) yes
C72 H72 0.933 no
C82 C92 1.363(4) yes
C82 H82 0.922 no
C92 H92 0.926 no

loop_
_geom_hbond_atom_site_label_D
_geom_hbond_atom_site_label_H
_geom_hbond_atom_site_label_A
_geom_hbond_distance_DH
_geom_hbond_distance_HA
_geom_hbond_distance_DA
_geom_hbond_angle_DHA
_geom_hbond_site_symmetry_A
_geom_hbond_publ_flag
O11 H11 O51 0.87(4) 2.00(4) 2.811(3) 156(3) 2_755 yes
O12 H12 O52 0.86(4) 1.99(4) 2.827(3) 164(4) 2_666 yes
O51 H51 N21 0.87(3) 1.81(3) 2.597(2) 150(3) . yes
O52 H52 N22 0.85(3) 1.84(3) 2.599(2) 148(3) . yes
C621 H6213 O51 0.9600 2.4400 3.045(3) 121.00 . yes
C631 H6313 O51 0.9600 2.3800 2.981(4) 120.00 . yes
C622 H6223 O52 0.9600 2.4200 3.039(3) 122.00 . yes
C632 H6323 O52 0.9500 2.3500 2.995(3) 124.00 . yes
